data_7036040
loop_
_publ_author_name
'Yu, Hong-Cui'
'Li, Lei'
'Gao, Ji'
'Tong, Jian'
'Zheng, Wenxu'
'Cametti, Massimo'
'Famulari, Antonino'
'Meille, Stefano Valdo'
'Guo, Fang'
'Mart\'i-Rujas, Javier'

_publ_section_title
;
 Insights into the formation of chiral second sphere coordination
 complexes with aromatic tris amines: combined single crystal X-ray
 crystallography and molecular modeling analyses.
;
_journal_issue 36
_journal_name_full 'Dalton transactions (Cambridge, England : 2003)'
_journal_page_first 15960
_journal_page_last 15965
_journal_paper_doi 10.1039/c5dt02387d
_journal_volume 44
_journal_year 2015
_chemical_formula_sum 'C30 H36 Cd Cl5 N3'
_chemical_formula_weight 728.28
_chemical_name_systematic
; 
 ? 
;
_space_group_IT_number 198
_symmetry_cell_setting cubic
_symmetry_space_group_name_Hall 'P 2ac 2ab 3'
_symmetry_space_group_name_H-M 'P 21 3'
_atom_sites_solution_hydrogens geom
_atom_sites_solution_primary direct
_atom_sites_solution_secondary difmap
_audit_creation_method SHELXL-97
_audit_update_record
;
2015-06-12 deposited with the CCDC.
2015-08-03 downloaded from the CCDC.
;
_cell_angle_alpha 90.00
_cell_angle_beta 90.00
_cell_angle_gamma 90.00
_cell_formula_units_Z 4
_cell_length_a 14.759(2)
_cell_length_b 14.759(2)
_cell_length_c 14.759(2)
_cell_measurement_temperature 293(2)
_cell_volume 3214.9(8)
_computing_cell_refinement 'Bruker XSCANS'
_computing_data_collection 'Bruker XSCANS'
_computing_data_reduction 'Bruker SHELXTL'
_computing_molecular_graphics 'Bruker SHELXTL'
_computing_publication_material 'Bruker SHELXTL'
_computing_structure_refinement 'Bruker SHELXTL'
_computing_structure_solution 'Bruker SHELXTL'
_diffrn_ambient_temperature 293(2)
_diffrn_measured_fraction_theta_full 1.000
_diffrn_measured_fraction_theta_max 1.000
_diffrn_measurement_device_type 'Bruker P4'
_diffrn_measurement_method '\w scans'
_diffrn_radiation_monochromator graphite
_diffrn_radiation_source 'fine-focus sealed tube'
_diffrn_radiation_type MoK\a
_diffrn_radiation_wavelength 0.71073
_diffrn_reflns_av_R_equivalents 0.0213
_diffrn_reflns_av_sigmaI/netI 0.0140
_diffrn_reflns_limit_h_max 19
_diffrn_reflns_limit_h_min -18
_diffrn_reflns_limit_k_max 19
_diffrn_reflns_limit_k_min -13
_diffrn_reflns_limit_l_max 18
_diffrn_reflns_limit_l_min -19
_diffrn_reflns_number 20151
_diffrn_reflns_theta_full 27.43
_diffrn_reflns_theta_max 27.43
_diffrn_reflns_theta_min 1.95
_exptl_absorpt_coefficient_mu 1.119
_exptl_absorpt_correction_type none
_exptl_crystal_colour colorless
_exptl_crystal_density_diffrn 1.505
_exptl_crystal_density_method 'not measured'
_exptl_crystal_description block
_exptl_crystal_F_000 1480
_exptl_crystal_size_max 0.30
_exptl_crystal_size_mid 0.24
_exptl_crystal_size_min 0.18
_refine_diff_density_max 0.224
_refine_diff_density_min -0.264
_refine_diff_density_rms 0.047
_refine_ls_abs_structure_details 'Flack H D (1983), Acta Cryst. A39, 876-881'
_refine_ls_abs_structure_Flack 1.03(2)
_refine_ls_extinction_method none
_refine_ls_goodness_of_fit_ref 1.089
_refine_ls_hydrogen_treatment mixed
_refine_ls_matrix_type full
_refine_ls_number_parameters 120
_refine_ls_number_reflns 2466
_refine_ls_number_restraints 0
_refine_ls_restrained_S_all 1.089
_refine_ls_R_factor_all 0.0203
_refine_ls_R_factor_gt 0.0194
_refine_ls_shift/su_max 0.001
_refine_ls_shift/su_mean 0.000
_refine_ls_structure_factor_coef Fsqd
_refine_ls_weighting_details 'calc w=1/[\s^2^(Fo^2^)+(0.0300P)^2^+0.4901P] where P=(Fo^2^+2Fc^2^)/3'
_refine_ls_weighting_scheme calc
_refine_ls_wR_factor_gt 0.0507
_refine_ls_wR_factor_ref 0.0513
_reflns_number_gt 2399
_reflns_number_total 2466
_reflns_threshold_expression >2sigma(I)
_cod_data_source_file c5dt02387d2.cif
_cod_data_source_block CdCl4-1
_cod_depositor_comments
;
The following automatic conversions were performed:

'_symmetry_cell_setting' value 'Cubic' changed to 'cubic' according
to
/usr/data/users/saulius/crontab/automatic-downloads/rss-feeds/RSC/lib/dictionaries/cif_core.dic
dictionary named 'cif_core.dic' version 2.4.2 from 2011-04-26.

Automatic conversion script
Id: cif_fix_values 3271 2015-04-21 07:52:19Z andrius 

 Adding full bibliography for 7036040--7036051.cif.
;
_cod_original_sg_symbol_H-M P213
_cod_database_code 7036040

loop_
_symmetry_equiv_pos_as_xyz
'x, y, z'
'-x+1/2, -y, z+1/2'
'x+1/2, -y+1/2, -z'
'-x, y+1/2, -z+1/2'
'z, x, y'
'-z+1/2, -x, y+1/2'
'z+1/2, -x+1/2, -y'
'-z, x+1/2, -y+1/2'
'y, z, x'
'y+1/2, -z+1/2, -x'
'-y, z+1/2, -x+1/2'
'-y+1/2, -z, x+1/2'

loop_
_atom_site_label
_atom_site_type_symbol
_atom_site_fract_x
_atom_site_fract_y
_atom_site_fract_z
_atom_site_U_iso_or_equiv
_atom_site_adp_type
_atom_site_occupancy
_atom_site_symmetry_multiplicity
_atom_site_calc_flag
_atom_site_refinement_flags
N5 N 0.23147(11) -0.71654(10) -0.03219(10) 0.0308(3) Uani 1 1 d .
H5A H 0.1765 -0.7408 -0.0199 0.037 Uiso 1 1 d R
H5B H 0.2642 -0.7607 -0.0526 0.037 Uiso 1 1 d R
C1 C 0.16743(12) -0.71011(12) 0.17918(12) 0.0277(3) Uani 1 1 d .
C2 C 0.24514(12) -0.74311(11) 0.13558(12) 0.0268(3) Uani 1 1 d .
C3 C 0.11822(14) -0.62708(13) 0.14356(14) 0.0369(4) Uani 1 1 d .
H3A H 0.0540 -0.6361 0.1487 0.055 Uiso 1 1 calc R
H3B H 0.1339 -0.6177 0.0811 0.055 Uiso 1 1 calc R
H3C H 0.1357 -0.5750 0.1783 0.055 Uiso 1 1 calc R
C4 C 0.28124(12) -0.69234(12) 0.05427(13) 0.0313(3) Uani 1 1 d .
H4A H 0.3451 -0.7061 0.0469 0.038 Uiso 1 1 calc R
H4B H 0.2756 -0.6277 0.0650 0.038 Uiso 1 1 calc R
C6 C 0.21734(14) -0.64107(14) -0.09607(13) 0.0354(4) Uani 1 1 d .
C7 C 0.27829(18) -0.57122(17) -0.10166(16) 0.0515(6) Uani 1 1 d .
H7A H 0.3296 -0.5708 -0.0651 0.062 Uiso 1 1 calc R
C8 C 0.2629(2) -0.50163(18) -0.16191(19) 0.0590(6) Uani 1 1 d .
H8A H 0.3036 -0.4537 -0.1658 0.071 Uiso 1 1 calc R
C9 C 0.1875(2) -0.5031(2) -0.2162(2) 0.0777(10) Uani 1 1 d .
H9A H 0.1764 -0.4554 -0.2559 0.093 Uiso 1 1 calc R
C10 C 0.1287(2) -0.5743(3) -0.2121(3) 0.1112(17) Uani 1 1 d .
H10A H 0.0784 -0.5756 -0.2500 0.133 Uiso 1 1 calc R
C11 C 0.1435(2) -0.6450(2) -0.1518(2) 0.0817(11) Uani 1 1 d .
H11A H 0.1040 -0.6940 -0.1494 0.098 Uiso 1 1 calc R
Cd1 Cd 0.047118(8) -0.952882(8) 0.047118(8) 0.03294(7) Uani 1 3 d S
Cl1 Cl -0.04777(3) -1.04777(3) -0.04777(3) 0.0635(3) Uani 1 3 d S
Cl2 Cl 0.02801(3) -0.79312(3) 0.00733(4) 0.04471(13) Uani 1 1 d .
Cl3 Cl -0.15556(4) -0.65556(4) -0.84444(4) 0.04101(19) Uani 1 3 d S

loop_
_atom_site_aniso_label
_atom_site_aniso_U_11
_atom_site_aniso_U_22
_atom_site_aniso_U_33
_atom_site_aniso_U_23
_atom_site_aniso_U_13
_atom_site_aniso_U_12
N5 0.0322(7) 0.0323(7) 0.0280(8) 0.0016(6) 0.0031(6) -0.0019(6)
C1 0.0290(8) 0.0249(8) 0.0292(8) -0.0017(6) -0.0025(7) -0.0011(6)
C2 0.0276(8) 0.0265(8) 0.0263(8) 0.0005(6) 0.0006(6) -0.0034(7)
C3 0.0448(11) 0.0313(9) 0.0347(9) 0.0012(7) 0.0003(8) 0.0089(8)
C4 0.0297(8) 0.0346(9) 0.0296(8) 0.0039(8) -0.0016(7) -0.0056(6)
C6 0.0363(10) 0.0395(10) 0.0303(9) 0.0067(8) -0.0002(7) 0.0009(8)
C7 0.0504(13) 0.0584(15) 0.0457(12) 0.0156(10) -0.0023(10) -0.0123(11)
C8 0.0711(17) 0.0494(14) 0.0564(14) 0.0169(11) 0.0103(13) -0.0100(12)
C9 0.076(2) 0.078(2) 0.079(2) 0.0482(18) 0.0056(17) 0.0134(16)
C10 0.073(2) 0.143(4) 0.118(3) 0.084(3) -0.041(2) -0.018(2)
C11 0.0658(18) 0.098(2) 0.081(2) 0.0465(19) -0.0338(17) -0.0326(18)
Cd1 0.03294(7) 0.03294(7) 0.03294(7) -0.00188(5) -0.00188(5) -0.00188(5)
Cl1 0.0635(3) 0.0635(3) 0.0635(3) -0.0184(3) -0.0184(3) -0.0184(3)
Cl2 0.0391(3) 0.0353(2) 0.0597(3) 0.0078(2) -0.0101(2) -0.00002(19)
Cl3 0.04101(19) 0.04101(19) 0.04101(19) -0.0057(2) -0.0057(2) 0.0057(2)

loop_
_atom_type_symbol
_atom_type_description
_atom_type_scat_dispersion_real
_atom_type_scat_dispersion_imag
_atom_type_scat_source
C C 0.0033 0.0016 'International Tables Vol C Tables 4.2.6.8 and 6.1.1.4'
H H 0.0000 0.0000 'International Tables Vol C Tables 4.2.6.8 and 6.1.1.4'
Cd Cd -0.8075 1.2024 'International Tables Vol C Tables 4.2.6.8 and 6.1.1.4'
Cl Cl 0.1484 0.1585 'International Tables Vol C Tables 4.2.6.8 and 6.1.1.4'
N N 0.0061 0.0033 'International Tables Vol C Tables 4.2.6.8 and 6.1.1.4'

loop_
_geom_angle_atom_site_label_1
_geom_angle_atom_site_label_2
_geom_angle_atom_site_label_3
_geom_angle
_geom_angle_site_symmetry_1
_geom_angle_site_symmetry_3
C6 N5 C4 115.42(14) . .
C6 N5 H5A 107.5 . .
C4 N5 H5A 111.1 . .
C6 N5 H5B 115.2 . .
C4 N5 H5B 101.6 . .
H5A N5 H5B 105.7 . .
C2 C1 C2 119.02(18) . 5_546
C2 C1 C3 120.84(17) . .
C2 C1 C3 120.14(16) 5_546 .
C1 C2 C1 120.97(18) . 9_645
C1 C2 C4 118.71(16) . .
C1 C2 C4 120.31(16) 9_645 .
C1 C3 H3A 109.5 . .
C1 C3 H3B 109.5 . .
H3A C3 H3B 109.5 . .
C1 C3 H3C 109.5 . .
H3A C3 H3C 109.5 . .
H3B C3 H3C 109.5 . .
C2 C4 N5 112.39(13) . .
C2 C4 H4A 109.1 . .
N5 C4 H4A 109.1 . .
C2 C4 H4B 109.1 . .
N5 C4 H4B 109.1 . .
H4A C4 H4B 107.9 . .
C11 C6 C7 121.2(2) . .
C11 C6 N5 117.8(2) . .
C7 C6 N5 120.93(18) . .
C6 C7 C8 119.4(2) . .
C6 C7 H7A 120.3 . .
C8 C7 H7A 120.3 . .
C9 C8 C7 120.0(3) . .
C9 C8 H8A 120.0 . .
C7 C8 H8A 120.0 . .
C10 C9 C8 120.1(3) . .
C10 C9 H9A 119.9 . .
C8 C9 H9A 119.9 . .
C9 C10 C11 120.5(3) . .
C9 C10 H10A 119.8 . .
C11 C10 H10A 119.8 . .
C6 C11 C10 118.7(3) . .
C6 C11 H11A 120.7 . .
C10 C11 H11A 120.7 . .
Cl1 Cd1 Cl2 110.571(13) . 9_645
Cl1 Cd1 Cl2 110.571(13) . 5_546
Cl2 Cd1 Cl2 108.350(14) 9_645 5_546
Cl1 Cd1 Cl2 110.571(13) . .
Cl2 Cd1 Cl2 108.350(14) 9_645 .
Cl2 Cd1 Cl2 108.350(14) 5_546 .

loop_
_geom_bond_atom_site_label_1
_geom_bond_atom_site_label_2
_geom_bond_distance
_geom_bond_site_symmetry_2
N5 C6 1.474(2) .
N5 C4 1.515(2) .
N5 H5A 0.9054 .
N5 H5B 0.8657 .
C1 C2 1.402(2) .
C1 C2 1.405(2) 5_546
C1 C3 1.518(2) .
C2 C1 1.405(2) 9_645
C2 C4 1.512(2) .
C3 H3A 0.9600 .
C3 H3B 0.9600 .
C3 H3C 0.9600 .
C4 H4A 0.9700 .
C4 H4B 0.9700 .
C6 C11 1.366(3) .
C6 C7 1.371(3) .
C7 C8 1.377(3) .
C7 H7A 0.9300 .
C8 C9 1.372(5) .
C8 H8A 0.9300 .
C9 C10 1.364(5) .
C9 H9A 0.9300 .
C10 C11 1.388(4) .
C10 H10A 0.9300 .
C11 H11A 0.9300 .
Cd1 Cl1 2.4256(10) .
Cd1 Cl2 2.4462(6) 9_645
Cd1 Cl2 2.4462(6) 5_546
Cd1 Cl2 2.4462(6) .

loop_
_geom_torsion_atom_site_label_1
_geom_torsion_atom_site_label_2
_geom_torsion_atom_site_label_3
_geom_torsion_atom_site_label_4
_geom_torsion
_geom_torsion_site_symmetry_1
_geom_torsion_site_symmetry_4
C2 C1 C2 C1 1.3(3) 5_546 9_645
C3 C1 C2 C1 -178.87(13) . 9_645
C2 C1 C2 C4 -177.51(11) 5_546 .
C3 C1 C2 C4 2.3(2) . .
C1 C2 C4 N5 -82.12(19) . .
C1 C2 C4 N5 99.01(19) 9_645 .
C6 N5 C4 C2 143.22(16) . .
C4 N5 C6 C11 -151.7(2) . .
C4 N5 C6 C7 30.8(3) . .
C11 C6 C7 C8 2.8(4) . .
N5 C6 C7 C8 -179.8(2) . .
C6 C7 C8 C9 -0.6(5) . .
C7 C8 C9 C10 -1.5(6) . .
C8 C9 C10 C11 1.4(7) . .
C7 C6 C11 C10 -2.9(5) . .
N5 C6 C11 C10 179.6(3) . .
C9 C10 C11 C6 0.8(7) . .
